data_4318681
loop_
_publ_author_name
'Wilda Vargas'
'Ulrich Englich'
'Karin Ruhlandt-Senge'

_publ_section_title
;
 A Novel Group of Alkaline Earth Metal Amides: Syntheses and
 Characterization of M[N(2,6-iPr2C6H3)(SiMe3)]2(THF)2 (M = Mg, Ca, Sr, Ba)
 and the Linear, Two-Coordinate Mg[N(2,6-iPr2C6H3)(SiMe3)]2
;
_journal_name_full 'Inorganic Chemistry'
_journal_page_first 5602
_journal_page_last 5608
_journal_paper_doi 10.1021/ic0203668
_journal_volume 41
_journal_year 2002
_chemical_formula_sum 'C38 H68 N2 O2 Si2 Sr'
_chemical_formula_weight 728.74
_chemical_name_systematic
;

  ?

;
_space_group_IT_number 13
_symmetry_cell_setting monoclinic
_symmetry_space_group_name_Hall '-P 2yac'
_symmetry_space_group_name_H-M 'P 1 2/n 1'
_atom_sites_solution_hydrogens geom
_atom_sites_solution_primary direct
_atom_sites_solution_secondary difmap
_audit_creation_method SHELXL-97
_cell_angle_alpha 90.00
_cell_angle_beta 102.035(2)
_cell_angle_gamma 90.00
_cell_formula_units_Z 4
_cell_length_a 20.5874(5)
_cell_length_b 9.8785(2)
_cell_length_c 20.8522(5)
_cell_measurement_reflns_used 7067
_cell_measurement_temperature 95(2)
_cell_volume 4147.56(17)
_computing_cell_refinement 'Bruker SMART'
_computing_data_collection 'Bruker SMART'
_computing_data_reduction 'Bruker SHELXTL'
_computing_molecular_graphics 'Bruker SHELXTL'
_computing_publication_material 'Bruker SHELXTL'
_computing_structure_refinement 'SHELXL-97 (Sheldrick, 1997)'
_computing_structure_solution 'SHELXS-97 (Sheldrick, 1990)'
_diffrn_ambient_temperature 95(2)
_diffrn_measured_fraction_theta_full 0.971
_diffrn_measured_fraction_theta_max 0.971
_diffrn_measurement_device_type 'CCD area detector'
_diffrn_measurement_method 'omega scans'
_diffrn_radiation_monochromator graphite
_diffrn_radiation_source 'fine-focus sealed tube'
_diffrn_radiation_type MoK\a
_diffrn_radiation_wavelength 0.71073
_diffrn_reflns_av_R_equivalents 0.0493
_diffrn_reflns_av_sigmaI/netI 0.0590
_diffrn_reflns_limit_h_max 27
_diffrn_reflns_limit_h_min -27
_diffrn_reflns_limit_k_max 13
_diffrn_reflns_limit_k_min -13
_diffrn_reflns_limit_l_max 27
_diffrn_reflns_limit_l_min -21
_diffrn_reflns_number 35420
_diffrn_reflns_theta_full 28.38
_diffrn_reflns_theta_max 28.38
_diffrn_reflns_theta_min 1.26
_diffrn_standards_decay_% No
_exptl_absorpt_coefficient_mu 1.389
_exptl_absorpt_correction_T_max 0.8083
_exptl_absorpt_correction_T_min 0.4895
_exptl_absorpt_correction_type multi-scan
_exptl_absorpt_process_details 'Blessing, Acta Cryst. (1995) A51 33-38.'
_exptl_crystal_colour colorless
_exptl_crystal_density_diffrn 1.167
_exptl_crystal_density_method 'not measured'
_exptl_crystal_description parallelepiped
_exptl_crystal_F_000 1568
_exptl_crystal_size_max 0.60
_exptl_crystal_size_mid 0.32
_exptl_crystal_size_min 0.16
_refine_diff_density_max 0.791
_refine_diff_density_min -0.622
_refine_diff_density_rms 0.088
_refine_ls_extinction_coef 0.00073(14)
_refine_ls_extinction_expression Fc^*^=kFc[1+0.001xFc^2^\l^3^/sin(2\q)]^-1/4^
_refine_ls_extinction_method SHELXL
_refine_ls_goodness_of_fit_ref 1.103
_refine_ls_hydrogen_treatment mixed
_refine_ls_matrix_type full
_refine_ls_number_parameters 408
_refine_ls_number_reflns 10106
_refine_ls_number_restraints 0
_refine_ls_restrained_S_all 1.103
_refine_ls_R_factor_all 0.0756
_refine_ls_R_factor_gt 0.0509
_refine_ls_shift/su_max 0.001
_refine_ls_shift/su_mean 0.000
_refine_ls_structure_factor_coef Fsqd
_refine_ls_weighting_details 'calc w=1/[\s^2^(Fo^2^)+(0.0349P)^2^+10.4335P] where P=(Fo^2^+2Fc^2^)/3'
_refine_ls_weighting_scheme calc
_refine_ls_wR_factor_gt 0.1245
_refine_ls_wR_factor_ref 0.1306
_reflns_number_gt 7428
_reflns_number_total 10106
_reflns_threshold_expression >2sigma(I)
_cod_data_source_file ic0203668_4.cif
_cod_data_source_block wvg007
_cod_depositor_comments
;
The following automatic conversions were performed:

'_symmetry_cell_setting' value 'Monoclinic' changed to 'monoclinic'
according to the built-in table from CIF Core dictionary named
'cif_core.dic' version 2.4.1 from 2010-06-29.

Automatic conversion script
Id: cif_fix_values 1646 2011-03-28 12:23:43Z adriana 
;
_cod_original_cell_volume 4147.56(16)
_cod_database_code 4318681

loop_
_symmetry_equiv_pos_as_xyz
'x, y, z'
'-x+1/2, y, -z+1/2'
'-x, -y, -z'
'x-1/2, -y, z-1/2'

loop_
_atom_site_label
_atom_site_type_symbol
_atom_site_fract_x
_atom_site_fract_y
_atom_site_fract_z
_atom_site_U_iso_or_equiv
_atom_site_adp_type
_atom_site_occupancy
_atom_site_symmetry_multiplicity
_atom_site_calc_flag
_atom_site_refinement_flags
_atom_site_disorder_assembly
_atom_site_disorder_group
Sr1 Sr 0.7500 0.42547(4) 0.2500 0.01668(11) Uani 1 2 d S . .
N1 N 0.85022(14) 0.5494(3) 0.30615(14) 0.0195(6) Uani 1 1 d . . .
C1 C 0.89426(16) 0.4723(3) 0.27854(17) 0.0192(7) Uani 1 1 d . . .
C2 C 0.90592(17) 0.5062(4) 0.21510(18) 0.0231(8) Uani 1 1 d . . .
C3 C 0.94337(18) 0.4181(4) 0.18452(19) 0.0277(8) Uani 1 1 d . . .
H3A H 0.9497 0.4394 0.1418 0.033 Uiso 1 1 calc R . .
C4 C 0.97141(19) 0.3008(4) 0.2147(2) 0.0304(9) Uani 1 1 d . . .
H4A H 0.9966 0.2426 0.1930 0.036 Uiso 1 1 calc R . .
C5 C 0.96217(18) 0.2697(4) 0.2769(2) 0.0282(8) Uani 1 1 d . . .
H5A H 0.9821 0.1902 0.2979 0.034 Uiso 1 1 calc R . .
C6 C 0.92444(17) 0.3515(3) 0.30949(19) 0.0228(7) Uani 1 1 d . . .
C7 C 0.88090(18) 0.6387(4) 0.18085(19) 0.0261(8) Uani 1 1 d . . .
H7A H 0.8573 0.6902 0.2104 0.031 Uiso 1 1 calc R . .
C8 C 0.9387(2) 0.7263(4) 0.1688(2) 0.0399(11) Uani 1 1 d . . .
H8A H 0.9213 0.8104 0.1468 0.060 Uiso 1 1 calc R . .
H8B H 0.9635 0.6767 0.1410 0.060 Uiso 1 1 calc R . .
H8C H 0.9683 0.7477 0.2108 0.060 Uiso 1 1 calc R . .
C9 C 0.8322(2) 0.6156(5) 0.1162(2) 0.0361(10) Uani 1 1 d . . .
H9A H 0.7951 0.5601 0.1238 0.054 Uiso 1 1 calc R . .
H9B H 0.8548 0.5689 0.0856 0.054 Uiso 1 1 calc R . .
H9C H 0.8153 0.7030 0.0976 0.054 Uiso 1 1 calc R . .
C10 C 0.91837(18) 0.3154(4) 0.37851(19) 0.0260(8) Uani 1 1 d . . .
H10A H 0.8817 0.3717 0.3893 0.031 Uiso 1 1 calc R . .
C11 C 0.9008(2) 0.1674(4) 0.3867(2) 0.0354(9) Uani 1 1 d . . .
H11A H 0.8601 0.1447 0.3549 0.053 Uiso 1 1 calc R . .
H11B H 0.8938 0.1527 0.4313 0.053 Uiso 1 1 calc R . .
H11C H 0.9372 0.1096 0.3792 0.053 Uiso 1 1 calc R . .
C12 C 0.9823(2) 0.3519(5) 0.4279(2) 0.0377(10) Uani 1 1 d . . .
H12A H 0.9936 0.4469 0.4222 0.057 Uiso 1 1 calc R . .
H12B H 1.0187 0.2938 0.4206 0.057 Uiso 1 1 calc R . .
H12C H 0.9755 0.3381 0.4726 0.057 Uiso 1 1 calc R . .
Si1 Si 0.86786(5) 0.67889(9) 0.35991(5) 0.0188(2) Uani 1 1 d . . .
C13 C 0.86125(19) 0.6357(4) 0.44610(18) 0.0283(8) Uani 1 1 d . . .
H13A H 0.8920 0.5618 0.4625 0.042 Uiso 1 1 calc R . .
H13B H 0.8157 0.6075 0.4465 0.042 Uiso 1 1 calc R . .
H13C H 0.8726 0.7154 0.4742 0.042 Uiso 1 1 calc R . .
C14 C 0.80730(19) 0.8202(4) 0.3340(2) 0.0280(8) Uani 1 1 d . . .
H14A H 0.8085 0.8476 0.2891 0.042 Uiso 1 1 calc R . .
H14B H 0.8193 0.8974 0.3636 0.042 Uiso 1 1 calc R . .
H14C H 0.7625 0.7893 0.3357 0.042 Uiso 1 1 calc R . .
C15 C 0.95302(19) 0.7524(4) 0.3657(2) 0.0318(9) Uani 1 1 d . . .
H15B H 0.9590 0.7771 0.3217 0.048 Uiso 1 1 calc R . .
H15C H 0.9866 0.6853 0.3847 0.048 Uiso 1 1 calc R . .
H15D H 0.9580 0.8333 0.3935 0.048 Uiso 1 1 calc R . .
O1 O 0.72442(13) 0.2390(2) 0.32244(12) 0.0252(6) Uani 1 1 d . . .
C16 C 0.68956(19) 0.1113(4) 0.30520(18) 0.0255(8) Uani 1 1 d . . .
H16D H 0.7187 0.0453 0.2893 0.031 Uiso 1 1 calc R . .
H16E H 0.6494 0.1256 0.2704 0.031 Uiso 1 1 calc R . .
C17 C 0.67076(19) 0.0607(4) 0.36752(19) 0.0281(8) Uani 1 1 d . . .
H17A H 0.6259 0.0923 0.3707 0.034 Uiso 1 1 calc R . .
H17B H 0.6720 -0.0394 0.3697 0.034 Uiso 1 1 calc R . .
C18 C 0.7236(2) 0.1224(4) 0.42089(19) 0.0288(8) Uani 1 1 d . . .
H18A H 0.7654 0.0699 0.4278 0.035 Uiso 1 1 calc R . .
H18B H 0.7084 0.1290 0.4628 0.035 Uiso 1 1 calc R . .
C19 C 0.7317(2) 0.2610(4) 0.39256(19) 0.0304(9) Uani 1 1 d . . .
H19A H 0.6973 0.3241 0.4014 0.037 Uiso 1 1 calc R . .
H19B H 0.7761 0.2990 0.4116 0.037 Uiso 1 1 calc R . .
Sr2 Sr 0.7500 0.21043(4) 0.7500 0.01819(12) Uani 1 2 d S . .
N2 N 0.69328(15) 0.0972(3) 0.64705(14) 0.0223(6) Uani 1 1 d . . .
C20 C 0.72746(18) 0.1737(3) 0.60771(17) 0.0212(7) Uani 1 1 d . . .
C21 C 0.69973(19) 0.2957(4) 0.57577(17) 0.0240(8) Uani 1 1 d . . .
C22 C 0.7384(2) 0.3775(4) 0.54469(18) 0.0284(8) Uani 1 1 d . . .
H22A H 0.7197 0.4584 0.5241 0.034 Uiso 1 1 calc R . .
C23 C 0.8037(2) 0.3447(4) 0.54264(18) 0.0289(8) Uani 1 1 d . . .
H23A H 0.8297 0.4035 0.5221 0.035 Uiso 1 1 calc R . .
C24 C 0.8299(2) 0.2250(4) 0.57109(18) 0.0277(8) Uani 1 1 d . . .
H24A H 0.8740 0.2006 0.5688 0.033 Uiso 1 1 calc R . .
C25 C 0.79366(19) 0.1401(4) 0.60270(17) 0.0235(8) Uani 1 1 d . . .
C26 C 0.6275(2) 0.3319(4) 0.57326(19) 0.0281(8) Uani 1 1 d . . .
H26A H 0.6132 0.2843 0.6103 0.034 Uiso 1 1 calc R . .
C27 C 0.6156(2) 0.4832(4) 0.5803(2) 0.0415(11) Uani 1 1 d . . .
H27A H 0.6436 0.5162 0.6212 0.062 Uiso 1 1 calc R . .
H27B H 0.5688 0.4987 0.5811 0.062 Uiso 1 1 calc R . .
H27C H 0.6269 0.5317 0.5431 0.062 Uiso 1 1 calc R . .
C28 C 0.5835(2) 0.2810(4) 0.5088(2) 0.0359(10) Uani 1 1 d . . .
H28A H 0.5371 0.3045 0.5079 0.054 Uiso 1 1 calc R . .
H28B H 0.5877 0.1824 0.5060 0.054 Uiso 1 1 calc R . .
H28C H 0.5977 0.3235 0.4715 0.054 Uiso 1 1 calc R . .
C29 C 0.82572(19) 0.0072(4) 0.63068(19) 0.0287(8) Uani 1 1 d . . .
H29A H 0.7923 -0.0446 0.6494 0.034 Uiso 1 1 calc R . .
C30 C 0.8865(2) 0.0312(5) 0.6856(2) 0.0370(10) Uani 1 1 d . . .
H30A H 0.9055 -0.0561 0.7023 0.055 Uiso 1 1 calc R . .
H30B H 0.8733 0.0818 0.7212 0.055 Uiso 1 1 calc R . .
H30C H 0.9197 0.0832 0.6685 0.055 Uiso 1 1 calc R . .
C31 C 0.8457(3) -0.0796(4) 0.5767(2) 0.0446(11) Uani 1 1 d . . .
H31A H 0.8659 -0.1642 0.5958 0.067 Uiso 1 1 calc R . .
H31B H 0.8778 -0.0297 0.5570 0.067 Uiso 1 1 calc R . .
H31C H 0.8062 -0.1002 0.5429 0.067 Uiso 1 1 calc R . .
Si2 Si 0.64177(5) -0.03551(10) 0.62333(5) 0.0223(2) Uani 1 1 d . . .
C32 C 0.55169(19) 0.0034(4) 0.6211(2) 0.0327(9) Uani 1 1 d . . .
H32A H 0.5471 0.0408 0.6635 0.049 Uiso 1 1 calc R . .
H32B H 0.5255 -0.0799 0.6123 0.049 Uiso 1 1 calc R . .
H32C H 0.5356 0.0695 0.5864 0.049 Uiso 1 1 calc R . .
C33 C 0.6643(2) -0.1775(4) 0.6832(2) 0.0286(8) Uani 1 1 d . . .
H33A H 0.6630 -0.1454 0.7274 0.043 Uiso 1 1 calc R . .
H33B H 0.7092 -0.2094 0.6823 0.043 Uiso 1 1 calc R . .
H33C H 0.6327 -0.2519 0.6712 0.043 Uiso 1 1 calc R . .
C34 C 0.6459(2) -0.1067(4) 0.5404(2) 0.0359(10) Uani 1 1 d . . .
H34A H 0.6922 -0.1283 0.5393 0.054 Uiso 1 1 calc R . .
H34B H 0.6288 -0.0398 0.5064 0.054 Uiso 1 1 calc R . .
H34C H 0.6190 -0.1892 0.5325 0.054 Uiso 1 1 calc R . .
O2 O 0.82683(12) 0.4046(3) 0.74186(13) 0.0250(6) Uani 1 1 d . . .
C35 C 0.89874(18) 0.3965(4) 0.7573(2) 0.0307(9) Uani 1 1 d . . .
H35A H 0.9137 0.3021 0.7672 0.037 Uiso 1 1 calc R . .
H35B H 0.9176 0.4545 0.7954 0.037 Uiso 1 1 calc R . .
C36 C 0.91882(18) 0.4471(4) 0.6959(2) 0.0298(9) Uani 1 1 d . . .
H36A H 0.9654 0.4789 0.7052 0.036 Uiso 1 1 calc R . .
H36B H 0.9133 0.3759 0.6618 0.036 Uiso 1 1 calc R . .
C37 C 0.87096(19) 0.5628(4) 0.6753(2) 0.0294(8) Uani 1 1 d . . .
H37A H 0.8606 0.5734 0.6271 0.035 Uiso 1 1 calc R . .
H37B H 0.8896 0.6489 0.6956 0.035 Uiso 1 1 calc R . .
C38 C 0.80885(18) 0.5218(4) 0.70045(19) 0.0260(8) Uani 1 1 d . . .
H38A H 0.7944 0.5967 0.7258 0.031 Uiso 1 1 calc R . .
H38B H 0.7720 0.4994 0.6632 0.031 Uiso 1 1 calc R . .

loop_
_atom_site_aniso_label
_atom_site_aniso_U_11
_atom_site_aniso_U_22
_atom_site_aniso_U_33
_atom_site_aniso_U_23
_atom_site_aniso_U_13
_atom_site_aniso_U_12
Sr1 0.0180(2) 0.0136(2) 0.0176(2) 0.000 0.00175(18) 0.000
N1 0.0166(14) 0.0196(14) 0.0210(15) -0.0034(12) 0.0009(12) 0.0014(11)
C1 0.0145(15) 0.0175(16) 0.0241(18) -0.0051(14) 0.0008(14) -0.0023(12)
C2 0.0176(17) 0.0247(18) 0.0250(19) -0.0075(15) -0.0004(14) 0.0016(14)
C3 0.0249(19) 0.030(2) 0.028(2) -0.0117(16) 0.0053(16) -0.0016(16)
C4 0.0226(18) 0.0253(19) 0.044(2) -0.0165(18) 0.0077(17) -0.0002(15)
C5 0.0212(18) 0.0171(17) 0.046(2) -0.0052(16) 0.0055(17) 0.0004(14)
C6 0.0168(16) 0.0180(16) 0.033(2) -0.0049(15) 0.0029(15) -0.0034(13)
C7 0.0234(18) 0.029(2) 0.025(2) 0.0006(16) 0.0035(15) 0.0017(15)
C8 0.028(2) 0.035(2) 0.057(3) 0.012(2) 0.008(2) 0.0046(18)
C9 0.035(2) 0.039(2) 0.032(2) 0.0040(18) -0.0008(18) 0.0040(18)
C10 0.0229(18) 0.0201(18) 0.033(2) 0.0022(15) 0.0001(16) 0.0017(14)
C11 0.043(2) 0.025(2) 0.039(2) 0.0036(18) 0.011(2) -0.0026(18)
C12 0.031(2) 0.043(2) 0.035(2) -0.0005(19) -0.0024(18) -0.0006(19)
Si1 0.0182(5) 0.0160(4) 0.0221(5) -0.0026(4) 0.0039(4) -0.0004(4)
C13 0.028(2) 0.032(2) 0.024(2) -0.0032(16) 0.0044(16) -0.0014(16)
C14 0.030(2) 0.0197(18) 0.034(2) -0.0024(16) 0.0074(17) 0.0027(15)
C15 0.0242(19) 0.032(2) 0.041(2) -0.0107(18) 0.0117(18) -0.0077(16)
O1 0.0377(15) 0.0195(12) 0.0186(13) 0.0023(10) 0.0060(11) -0.0026(11)
C16 0.030(2) 0.0190(17) 0.026(2) 0.0006(15) 0.0013(16) -0.0008(15)
C17 0.030(2) 0.0233(18) 0.032(2) 0.0024(16) 0.0088(17) -0.0026(15)
C18 0.038(2) 0.028(2) 0.0225(19) 0.0036(16) 0.0120(17) -0.0006(17)
C19 0.046(2) 0.0248(19) 0.024(2) -0.0020(15) 0.0145(18) -0.0064(17)
Sr2 0.0211(2) 0.0141(2) 0.0195(2) 0.000 0.00461(19) 0.000
N2 0.0304(16) 0.0171(14) 0.0201(15) 0.0020(12) 0.0070(13) -0.0028(12)
C20 0.0313(19) 0.0166(16) 0.0150(16) -0.0030(13) 0.0033(14) -0.0041(14)
C21 0.034(2) 0.0206(17) 0.0171(17) -0.0021(14) 0.0043(15) -0.0024(15)
C22 0.046(2) 0.0197(17) 0.0188(18) 0.0026(14) 0.0044(17) -0.0042(16)
C23 0.041(2) 0.0258(19) 0.0196(18) -0.0006(15) 0.0068(16) -0.0125(17)
C24 0.030(2) 0.033(2) 0.0205(19) -0.0040(16) 0.0060(16) -0.0054(16)
C25 0.0306(19) 0.0201(17) 0.0188(18) -0.0002(14) 0.0030(15) -0.0042(15)
C26 0.041(2) 0.0174(17) 0.026(2) 0.0041(15) 0.0085(17) 0.0043(16)
C27 0.054(3) 0.025(2) 0.047(3) 0.0019(19) 0.014(2) 0.007(2)
C28 0.037(2) 0.038(2) 0.031(2) 0.0027(18) 0.0020(18) 0.0044(19)
C29 0.030(2) 0.028(2) 0.030(2) 0.0059(16) 0.0103(17) 0.0009(16)
C30 0.032(2) 0.042(2) 0.039(2) 0.008(2) 0.0098(19) 0.0050(19)
C31 0.064(3) 0.029(2) 0.042(3) -0.002(2) 0.014(2) 0.010(2)
Si2 0.0299(5) 0.0168(5) 0.0206(5) 0.0005(4) 0.0062(4) -0.0027(4)
C32 0.031(2) 0.032(2) 0.034(2) 0.0056(18) 0.0030(18) -0.0039(17)
C33 0.037(2) 0.0177(17) 0.034(2) 0.0045(16) 0.0132(18) -0.0021(15)
C34 0.053(3) 0.029(2) 0.027(2) -0.0063(17) 0.0110(19) -0.0083(19)
O2 0.0182(12) 0.0240(13) 0.0326(14) 0.0048(11) 0.0050(11) -0.0018(10)
C35 0.0176(18) 0.029(2) 0.045(2) 0.0046(18) 0.0049(17) -0.0005(15)
C36 0.0200(18) 0.032(2) 0.038(2) -0.0121(17) 0.0077(16) -0.0057(15)
C37 0.029(2) 0.0268(19) 0.032(2) 0.0005(16) 0.0065(17) -0.0070(16)
C38 0.0241(19) 0.0259(19) 0.028(2) -0.0009(16) 0.0064(16) 0.0003(15)

loop_
_atom_type_symbol
_atom_type_description
_atom_type_scat_dispersion_real
_atom_type_scat_dispersion_imag
_atom_type_scat_source
C C 0.0033 0.0016 'International Tables Vol C Tables 4.2.6.8 and 6.1.1.4'
H H 0.0000 0.0000 'International Tables Vol C Tables 4.2.6.8 and 6.1.1.4'
N N 0.0061 0.0033 'International Tables Vol C Tables 4.2.6.8 and 6.1.1.4'
O O 0.0106 0.0060 'International Tables Vol C Tables 4.2.6.8 and 6.1.1.4'
Si Si 0.0817 0.0704 'International Tables Vol C Tables 4.2.6.8 and 6.1.1.4'
Sr Sr -1.5307 3.2498 'International Tables Vol C Tables 4.2.6.8 and 6.1.1.4'

loop_
_geom_angle_atom_site_label_1
_geom_angle_atom_site_label_2
_geom_angle_atom_site_label_3
_geom_angle
_geom_angle_site_symmetry_1
_geom_angle_site_symmetry_3
_geom_angle_publ_flag
N1 Sr1 N1 120.69(13) . 2_655 ?
N1 Sr1 O1 109.73(9) . . ?
N1 Sr1 O1 112.93(9) 2_655 . ?
N1 Sr1 O1 112.93(9) . 2_655 ?
N1 Sr1 O1 109.73(9) 2_655 2_655 ?
O1 Sr1 O1 85.41(12) . 2_655 ?
N1 Sr1 C1 28.24(9) . . ?
N1 Sr1 C1 136.50(9) 2_655 . ?
O1 Sr1 C1 108.88(9) . . ?
O1 Sr1 C1 84.69(9) 2_655 . ?
N1 Sr1 C1 136.50(9) . 2_655 ?
N1 Sr1 C1 28.24(9) 2_655 2_655 ?
O1 Sr1 C1 84.68(9) . 2_655 ?
O1 Sr1 C1 108.88(9) 2_655 2_655 ?
C1 Sr1 C1 161.92(13) . 2_655 ?
C1 N1 Si1 128.2(2) . . ?
C1 N1 Sr1 94.82(19) . . ?
Si1 N1 Sr1 136.99(15) . . ?
N1 C1 C2 120.1(3) . . ?
N1 C1 C6 121.7(3) . . ?
C2 C1 C6 118.0(3) . . ?
N1 C1 Sr1 56.93(16) . . ?
C2 C1 Sr1 101.9(2) . . ?
C6 C1 Sr1 106.5(2) . . ?
C3 C2 C1 119.3(3) . . ?
C3 C2 C7 118.9(3) . . ?
C1 C2 C7 121.8(3) . . ?
C4 C3 C2 121.9(4) . . ?
C5 C4 C3 119.1(3) . . ?
C4 C5 C6 121.9(4) . . ?
C5 C6 C1 119.7(4) . . ?
C5 C6 C10 119.6(3) . . ?
C1 C6 C10 120.6(3) . . ?
C9 C7 C2 112.4(3) . . ?
C9 C7 C8 109.3(3) . . ?
C2 C7 C8 111.2(3) . . ?
C6 C10 C11 113.6(3) . . ?
C6 C10 C12 110.7(3) . . ?
C11 C10 C12 109.9(3) . . ?
N1 Si1 C14 109.55(16) . . ?
N1 Si1 C15 113.82(16) . . ?
C14 Si1 C15 106.64(18) . . ?
N1 Si1 C13 114.47(17) . . ?
C14 Si1 C13 105.54(18) . . ?
C15 Si1 C13 106.22(19) . . ?
C19 O1 C16 108.6(3) . . ?
C19 O1 Sr1 120.3(2) . . ?
C16 O1 Sr1 129.9(2) . . ?
O1 C16 C17 105.9(3) . . ?
C18 C17 C16 103.0(3) . . ?
C17 C18 C19 101.5(3) . . ?
O1 C19 C18 105.1(3) . . ?
N2 Sr2 N2 126.52(13) 2_656 . ?
N2 Sr2 O2 102.28(9) 2_656 . ?
N2 Sr2 O2 118.28(9) . . ?
N2 Sr2 O2 118.28(9) 2_656 2_656 ?
N2 Sr2 O2 102.28(9) . 2_656 ?
O2 Sr2 O2 80.57(11) . 2_656 ?
N2 Sr2 C20 28.65(9) 2_656 2_656 ?
N2 Sr2 C20 140.00(10) . 2_656 ?
O2 Sr2 C20 101.18(9) . 2_656 ?
O2 Sr2 C20 89.72(9) 2_656 2_656 ?
N2 Sr2 C20 140.00(10) 2_656 . ?
N2 Sr2 C20 28.65(9) . . ?
O2 Sr2 C20 89.72(9) . . ?
O2 Sr2 C20 101.18(9) 2_656 . ?
C20 Sr2 C20 165.76(13) 2_656 . ?
C20 N2 Si2 127.2(2) . . ?
C20 N2 Sr2 93.4(2) . . ?
Si2 N2 Sr2 138.87(16) . . ?
N2 C20 C25 121.3(3) . . ?
N2 C20 C21 121.5(3) . . ?
C25 C20 C21 117.0(3) . . ?
N2 C20 Sr2 57.90(17) . . ?
C25 C20 Sr2 98.7(2) . . ?
C21 C20 Sr2 109.2(2) . . ?
C22 C21 C20 119.6(4) . . ?
C22 C21 C26 120.0(3) . . ?
C20 C21 C26 120.3(3) . . ?
C21 C22 C23 122.1(4) . . ?
C24 C23 C22 118.7(4) . . ?
C25 C24 C23 121.6(4) . . ?
C24 C25 C20 120.9(3) . . ?
C24 C25 C29 118.1(3) . . ?
C20 C25 C29 121.0(3) . . ?
C21 C26 C27 113.7(3) . . ?
C21 C26 C28 110.3(3) . . ?
C27 C26 C28 109.1(3) . . ?
C30 C29 C25 111.9(3) . . ?
C30 C29 C31 109.4(3) . . ?
C25 C29 C31 111.1(3) . . ?
N2 Si2 C33 109.40(17) . . ?
N2 Si2 C32 113.71(17) . . ?
C33 Si2 C32 106.00(18) . . ?
N2 Si2 C34 114.29(18) . . ?
C33 Si2 C34 106.24(19) . . ?
C32 Si2 C34 106.6(2) . . ?
C38 O2 C35 107.4(3) . . ?
C38 O2 Sr2 124.4(2) . . ?
C35 O2 Sr2 124.8(2) . . ?
O2 C35 C36 103.9(3) . . ?
C37 C36 C35 102.3(3) . . ?
C36 C37 C38 104.1(3) . . ?
O2 C38 C37 106.7(3) . . ?

loop_
_geom_bond_atom_site_label_1
_geom_bond_atom_site_label_2
_geom_bond_distance
_geom_bond_site_symmetry_2
_geom_bond_publ_flag
Sr1 N1 2.474(3) . ?
Sr1 N1 2.474(3) 2_655 ?
Sr1 O1 2.507(2) . ?
Sr1 O1 2.507(2) 2_655 ?
Sr1 C1 2.941(3) . ?
Sr1 C1 2.941(3) 2_655 ?
N1 C1 1.397(4) . ?
N1 Si1 1.690(3) . ?
C1 C2 1.432(5) . ?
C1 C6 1.435(5) . ?
C2 C3 1.401(5) . ?
C2 C7 1.529(5) . ?
C3 C4 1.386(6) . ?
C4 C5 1.383(6) . ?
C5 C6 1.393(5) . ?
C6 C10 1.513(5) . ?
C7 C9 1.520(5) . ?
C7 C8 1.535(5) . ?
C10 C11 1.525(5) . ?
C10 C12 1.536(5) . ?
Si1 C14 1.874(4) . ?
Si1 C15 1.878(4) . ?
Si1 C13 1.879(4) . ?
O1 C19 1.455(4) . ?
O1 C16 1.458(4) . ?
C16 C17 1.516(5) . ?
C17 C18 1.512(5) . ?
C18 C19 1.514(5) . ?
Sr2 N2 2.485(3) 2_656 ?
Sr2 N2 2.485(3) . ?
Sr2 O2 2.514(2) . ?
Sr2 O2 2.515(2) 2_656 ?
Sr2 C20 2.928(3) 2_656 ?
Sr2 C20 2.928(3) . ?
N2 C20 1.407(4) . ?
N2 Si2 1.694(3) . ?
C20 C25 1.428(5) . ?
C20 C21 1.437(5) . ?
C21 C22 1.386(5) . ?
C21 C26 1.519(5) . ?
C22 C23 1.392(6) . ?
C23 C24 1.382(5) . ?
C24 C25 1.378(5) . ?
C25 C29 1.529(5) . ?
C26 C27 1.526(5) . ?
C26 C28 1.541(6) . ?
C29 C30 1.529(6) . ?
C29 C31 1.538(6) . ?
Si2 C33 1.870(4) . ?
Si2 C32 1.885(4) . ?
Si2 C34 1.885(4) . ?
O2 C38 1.445(4) . ?
O2 C35 1.450(4) . ?
C35 C36 1.511(6) . ?
C36 C37 1.512(5) . ?
C37 C38 1.534(5) . ?
